data_1509283
loop_
_publ_author_name
'Schimek, G.L.'
'Emirdag, M.'
'Kolis, J.W.'

_publ_section_title
;
 Synthesis and characterisation of M Ag Se4 (M = Rb, Cs)
;
_journal_name_full 'Journal of Chemical Crystallography'
_journal_page_first 705
_journal_page_last 711
_journal_paper_doi 10.1023/A:1021704302492
_journal_volume 28
_journal_year 1998
_chemical_formula_sum 'Ag Cs Se4'
_chemical_name_systematic 'Cs (Ag Se4)'
_space_group_IT_number 19
_symmetry_space_group_name_Hall 'P 2ac 2ab'
_symmetry_space_group_name_H-M 'P 21 21 21'
_cell_angle_alpha 90
_cell_angle_beta 90
_cell_angle_gamma 90
_cell_formula_units_Z 4
_cell_length_a 5.855
_cell_length_b 9.09
_cell_length_c 13.885
_cell_volume 738.987
_citation_journal_id_ASTM JCCYEV
_cod_data_source_file silver1-2_188.cif
_cod_data_source_block Ag1Cs1Se4
_cod_original_cell_volume 738.9868
_cod_original_formula_sum 'Ag1 Cs1 Se4'
_cod_database_code 1509283

loop_
_symmetry_equiv_pos_as_xyz
x,y,z
-x+1/2,-y,z+1/2
x+1/2,-y+1/2,-z
-x,y+1/2,-z+1/2

loop_
_atom_site_label
_atom_site_type_symbol
_atom_site_fract_x
_atom_site_fract_y
_atom_site_fract_z
_atom_site_occupancy
_atom_site_U_iso_or_equiv
Ag1 Ag+1 0.9497 0.8685 0.0559 1 0.0
Se2 Se 0.4078 0.0746 0.077 1 0.0
Se4 Se 0.6257 0.6899 0.1129 1 0.0
Se3 Se 0.3631 0.8633 0.176 1 0.0
Cs1 Cs+1 0.1534 0.4212 0.1664 1 0.0
Se1 Se 0.7964 0.1335 0.0967 1 0.0
